data_4125270
loop_
_publ_author_name
'Pfeifer, Lukas'
'Engle, Keary M.'
'Pidgeon, George W.'
'Sparkes, Hazel A.'
'Thompson, Amber L.'
'Brown, John M.'
'Gouverneur, V\'eronique'

_publ_section_title
;
 Hydrogen-Bonded Homoleptic Fluoride-Diarylurea Complexes: Structure,
 Reactivity, and Coordinating Power.
;
_journal_issue 40
_journal_name_full 'Journal of the American Chemical Society'
_journal_page_first 13314
_journal_paper_doi 10.1021/jacs.6b07501
_journal_volume 138
_journal_year 2016
_chemical_formula_moiety '3(C13 H12 N2 O), C4 H12 N, C H2 Cl2, F'
_chemical_formula_sum 'C44 H50 Cl2 F N7 O3'
_chemical_formula_weight 814.83
_chemical_melting_point ?
_space_group_IT_number 61
_symmetry_cell_setting orthorhombic
_symmetry_space_group_name_Hall '-P 2ac 2ab'
_symmetry_space_group_name_H-M 'P b c a'
_atom_sites_solution_hydrogens difmap
_atom_sites_solution_primary direct
_audit_creation_date 13-04-22
_audit_creation_method CRYSTALS_ver_14.40
_cell_angle_alpha 90
_cell_angle_beta 90
_cell_angle_gamma 90
_cell_formula_units_Z 8
_cell_length_a 22.8897(2)
_cell_length_b 15.1701(1)
_cell_length_c 24.7223(2)
_cell_measurement_reflns_used 23694
_cell_measurement_temperature 150
_cell_measurement_theta_max 75
_cell_measurement_theta_min 3
_cell_volume 8584.55(12)
_computing_cell_refinement 'CrysAlis, (Oxford Diffraction, 2002)'
_computing_data_collection 'SuperNova, (Oxford Diffraction, 2010)'
_computing_data_reduction 'CrysAlis, (Oxford Diffraction, 2002)'
_computing_molecular_graphics 'CAMERON (Watkin et al., 1996)'
_computing_publication_material 'CRYSTALS (Betteridge et al., 2003)'
_computing_structure_refinement 'CRYSTALS (Betteridge et al., 2003)'
_computing_structure_solution 'SIR92 (Altomare et al., 1994)'
_diffrn_ambient_temperature 150
_diffrn_measured_fraction_theta_full 0.996
_diffrn_measured_fraction_theta_max 0.991
_diffrn_measurement_device Area
_diffrn_measurement_device_type 'Oxford Diffraction SuperNova'
_diffrn_measurement_method \w
_diffrn_radiation_monochromator graphite
_diffrn_radiation_type 'Cu K\a'
_diffrn_radiation_wavelength 1.54180
_diffrn_reflns_av_R_equivalents 0.040
_diffrn_reflns_limit_h_max 28
_diffrn_reflns_limit_h_min -28
_diffrn_reflns_limit_k_max 18
_diffrn_reflns_limit_k_min -18
_diffrn_reflns_limit_l_max 28
_diffrn_reflns_limit_l_min -30
_diffrn_reflns_number 61961
_diffrn_reflns_theta_full 73.603
_diffrn_reflns_theta_max 75.105
_diffrn_reflns_theta_min 3.862
_diffrn_standards_number 0
_exptl_absorpt_coefficient_mu 1.779
_exptl_absorpt_correction_T_max 0.90
_exptl_absorpt_correction_T_min 0.74
_exptl_absorpt_correction_type multi-scan
_exptl_absorpt_process_details 'CrysAlis, (Oxford Diffraction, 2002)'
_exptl_crystal_colour clear_pale_colourless
_exptl_crystal_density_diffrn 1.261
_exptl_crystal_density_meas ?
_exptl_crystal_density_method 'not measured'
_exptl_crystal_description plate
_exptl_crystal_F_000 3440
_exptl_crystal_size_max 0.240
_exptl_crystal_size_mid 0.120
_exptl_crystal_size_min 0.060
_refine_diff_density_max 0.48
_refine_diff_density_min -0.87
_refine_ls_extinction_method None
_refine_ls_goodness_of_fit_ref 0.9797
_refine_ls_hydrogen_treatment constr
_refine_ls_matrix_type full
_refine_ls_number_parameters 514
_refine_ls_number_reflns 8720
_refine_ls_number_restraints 0
_refine_ls_R_factor_all 0.0598
_refine_ls_R_factor_gt 0.0518
_refine_ls_shift/su_max 0.0004265
_refine_ls_shift/su_mean 0.0000570
_refine_ls_structure_factor_coef Fsqd
_refine_ls_weighting_details
;
 Method= Modified Sheldrick 
 w=1/[\s^2^(F^2^) + ( 0.08P)^2^ + 8.30P] 
 ,where P=(max(Fo^2^,0) + 2Fc^2^)/3 
;
_refine_ls_weighting_scheme calc
_refine_ls_wR_factor_all 0.1536
_refine_ls_wR_factor_gt 0.1457
_refine_ls_wR_factor_ref 0.1528
_reflns_limit_h_max 28
_reflns_limit_h_min 0
_reflns_limit_k_max 18
_reflns_limit_k_min 0
_reflns_limit_l_max 30
_reflns_limit_l_min 0
_reflns_number_gt 7421
_reflns_number_total 8764
_reflns_threshold_expression I>2.0\s(I)
_oxford_diffrn_Wilson_B_factor 3.54
_oxford_diffrn_Wilson_scale 0.65
_oxford_refine_ls_r_factor_ref 0.0597
_oxford_refine_ls_scale 1.964(14)
_oxford_reflns_number_all 8729
_oxford_reflns_threshold_expression_ref I>-3.0\s(I)
_oxford_structure_analysis_title 012gwp12
_cod_data_source_file ja6b07501_si_002.cif
_cod_data_source_block 2q
_cod_depositor_comments
;
The following automatic conversions were performed:

'_chemical_melting_point' value 'not measured' was changed to '?' -
the value is undefined or not given.

'_exptl_crystal_density_meas' value 'not measured' was changed to '?'
- the value is perceived as not measured.

Automatic conversion script
Id: cif_fix_values 4268 2015-11-12 08:31:59Z antanas 

 Adding full bibliography for 4125254--4125278.cif.
;
_cod_original_sg_symbol_H-M 'P b c a '
_cod_original_formula_sum 'C44 H50 Cl2 F1 N7 O3'
_cod_database_code 4125270

loop_
_symmetry_equiv_pos_as_xyz
x,y,z
-x,-y,-z
x,-y+1/2,z+1/2
-x,y+1/2,-z+1/2
-x+1/2,-y,z+1/2
x+1/2,y,-z+1/2
x+1/2,-y+1/2,-z
-x+1/2,y+1/2,z

loop_
_atom_site_label
_atom_site_type_symbol
_atom_site_fract_x
_atom_site_fract_y
_atom_site_fract_z
_atom_site_U_iso_or_equiv
_atom_site_occupancy
_atom_site_adp_type
_atom_site_refinement_flags_posn
N21 N 0.68705(7) 0.28768(11) -0.01825(6) 0.0282 1.0000 Uani .
C22 C 0.62843(9) 0.31521(13) -0.02162(8) 0.0277 1.0000 Uani .
C23 C 0.60686(10) 0.36704(15) 0.02091(9) 0.0359 1.0000 Uani .
C24 C 0.54897(11) 0.39308(16) 0.02156(10) 0.0434 1.0000 Uani .
C25 C 0.51156(11) 0.36877(17) -0.01968(11) 0.0445 1.0000 Uani .
C26 C 0.53263(10) 0.31737(17) -0.06181(10) 0.0404 1.0000 Uani .
C27 C 0.59059(10) 0.29055(14) -0.06304(8) 0.0328 1.0000 Uani .
O2 O 0.76141(6) -0.09632(9) 0.08230(6) 0.0331 1.0000 Uani .
O3 O 0.80349(7) 0.26796(10) 0.24247(5) 0.0338 1.0000 Uani .
N31 N 0.72468(7) 0.03395(11) 0.04910(7) 0.0282 1.0000 Uani .
C32 C 0.68006(8) 0.00493(13) 0.01463(8) 0.0270 1.0000 Uani .
C33 C 0.64023(10) 0.06877(14) -0.00219(9) 0.0342 1.0000 Uani .
C34 C 0.59475(11) 0.04634(17) -0.03635(11) 0.0464 1.0000 Uani .
C35 C 0.58871(12) -0.03927(18) -0.05439(12) 0.0505 1.0000 Uani .
C36 C 0.62810(11) -0.10222(17) -0.03811(11) 0.0463 1.0000 Uani .
C37 C 0.67400(10) -0.08112(15) -0.00368(9) 0.0355 1.0000 Uani .
N41 N 0.80265(7) 0.03737(11) 0.10492(7) 0.0292 1.0000 Uani .
C42 C 0.84968(8) 0.01131(13) 0.13789(7) 0.0262 1.0000 Uani .
C43 C 0.89195(9) 0.07536(14) 0.14868(9) 0.0341 1.0000 Uani .
C44 C 0.93934(10) 0.05570(17) 0.18125(10) 0.0422 1.0000 Uani .
C45 C 0.94577(10) -0.02713(17) 0.20350(10) 0.0414 1.0000 Uani .
C46 C 0.90368(10) -0.09070(15) 0.19307(9) 0.0363 1.0000 Uani .
C47 C 0.85553(9) -0.07223(14) 0.16048(8) 0.0302 1.0000 Uani .
N51 N 0.73956(7) 0.23433(12) 0.17387(6) 0.0291 1.0000 Uani .
C52 C 0.69417(9) 0.19528(14) 0.20350(8) 0.0289 1.0000 Uani .
C53 C 0.65772(10) 0.13638(19) 0.17643(9) 0.0428 1.0000 Uani .
C54 C 0.61173(11) 0.0967(2) 0.20301(11) 0.0550 1.0000 Uani .
C55 C 0.60107(11) 0.1143(2) 0.25719(11) 0.0524 1.0000 Uani .
C56 C 0.63669(10) 0.17281(18) 0.28402(9) 0.0420 1.0000 Uani .
C57 C 0.68316(9) 0.21324(14) 0.25792(8) 0.0322 1.0000 Uani .
N61 N 0.82550(8) 0.30089(14) 0.15434(7) 0.0371 1.0000 Uani .
C62 C 0.88388(9) 0.32751(14) 0.15921(8) 0.0311 1.0000 Uani .
C63 C 0.90575(11) 0.38504(17) 0.12017(10) 0.0448 1.0000 Uani .
C64 C 0.96356(12) 0.41060(19) 0.12111(12) 0.0518 1.0000 Uani .
C65 C 1.00063(11) 0.37962(19) 0.16033(11) 0.0506 1.0000 Uani .
C66 C 0.97924(11) 0.32219(18) 0.19921(10) 0.0437 1.0000 Uani .
C67 C 0.92120(10) 0.29592(15) 0.19932(8) 0.0340 1.0000 Uani .
C2 C 0.76262(8) -0.01559(12) 0.07908(7) 0.0246 1.0000 Uani .
C3 C 0.79034(9) 0.26755(13) 0.19426(8) 0.0270 1.0000 Uani .
N11 N 0.77056(7) 0.21449(11) -0.03981(6) 0.0266 1.0000 Uani .
C12 C 0.81304(8) 0.17025(12) -0.07083(7) 0.0250 1.0000 Uani .
C13 C 0.84624(9) 0.10531(14) -0.04504(8) 0.0306 1.0000 Uani .
C14 C 0.88946(9) 0.05979(15) -0.07278(9) 0.0359 1.0000 Uani .
C15 C 0.90038(9) 0.07842(16) -0.12684(9) 0.0377 1.0000 Uani .
C16 C 0.86790(9) 0.14267(16) -0.15249(8) 0.0348 1.0000 Uani .
C17 C 0.82438(9) 0.18906(14) -0.12513(8) 0.0289 1.0000 Uani .
N71 N 0.71652(8) 0.50710(11) 0.31531(7) 0.0324 1.0000 Uani .
C72 C 0.67606(12) 0.57864(16) 0.29797(11) 0.0476 1.0000 Uani .
C73 C 0.75293(11) 0.53861(16) 0.36165(9) 0.0412 1.0000 Uani .
C74 C 0.75527(11) 0.48211(17) 0.26899(9) 0.0420 1.0000 Uani .
C75 C 0.68215(12) 0.42859(16) 0.33271(12) 0.0484 1.0000 Uani .
C81 C 0.50071(19) 0.2383(2) 0.11823(18) 0.0832 1.0000 Uani .
Cl82 Cl 0.46877(3) 0.17887(6) 0.17250(3) 0.0690 1.0000 Uani .
Cl83 Cl 0.54084(3) 0.17097(5) 0.07542(3) 0.0611 1.0000 Uani .
O1 O 0.70578(6) 0.25302(10) -0.10680(5) 0.0304 1.0000 Uani .
C1 C 0.72018(8) 0.25146(12) -0.05890(7) 0.0248 1.0000 Uani .
F1 F 0.76006(6) 0.20039(7) 0.06792(4) 0.0317 1.0000 Uani .
H812 H 0.5272 0.2818 0.1340 0.1009 1.0000 Uiso R
H811 H 0.4686 0.2671 0.0979 0.1022 1.0000 Uiso R
H171 H 0.8017 0.2324 -0.1438 0.0351 1.0000 Uiso R
H161 H 0.8750 0.1560 -0.1886 0.0421 1.0000 Uiso R
H151 H 0.9295 0.0480 -0.1454 0.0446 1.0000 Uiso R
H141 H 0.9101 0.0157 -0.0556 0.0425 1.0000 Uiso R
H131 H 0.8392 0.0937 -0.0086 0.0369 1.0000 Uiso R
H111 H 0.7725 0.2090 -0.0052 0.0319 1.0000 Uiso R
H231 H 0.6315 0.3843 0.0490 0.0429 1.0000 Uiso R
H241 H 0.5354 0.4281 0.0506 0.0522 1.0000 Uiso R
H251 H 0.4734 0.3865 -0.0186 0.0530 1.0000 Uiso R
H261 H 0.5080 0.2998 -0.0897 0.0481 1.0000 Uiso R
H271 H 0.6036 0.2539 -0.0910 0.0387 1.0000 Uiso R
H211 H 0.7018 0.2867 0.0129 0.0348 1.0000 Uiso R
H531 H 0.6636 0.1240 0.1405 0.0512 1.0000 Uiso R
H541 H 0.5884 0.0568 0.1837 0.0663 1.0000 Uiso R
H551 H 0.5700 0.0874 0.2749 0.0628 1.0000 Uiso R
H561 H 0.6299 0.1852 0.3207 0.0504 1.0000 Uiso R
H571 H 0.7073 0.2519 0.2759 0.0387 1.0000 Uiso R
H511 H 0.7391 0.2258 0.1406 0.0353 1.0000 Uiso R
H631 H 0.8813 0.4064 0.0932 0.0544 1.0000 Uiso R
H641 H 0.9775 0.4493 0.0950 0.0619 1.0000 Uiso R
H651 H 1.0407 0.3987 0.1600 0.0612 1.0000 Uiso R
H661 H 1.0045 0.2988 0.2254 0.0521 1.0000 Uiso R
H671 H 0.9074 0.2563 0.2257 0.0403 1.0000 Uiso R
H611 H 0.8089 0.3137 0.1251 0.0457 1.0000 Uiso R
H371 H 0.7001 -0.1234 0.0067 0.0435 1.0000 Uiso R
H361 H 0.6233 -0.1594 -0.0508 0.0555 1.0000 Uiso R
H351 H 0.5582 -0.0544 -0.0775 0.0615 1.0000 Uiso R
H341 H 0.5682 0.0899 -0.0465 0.0565 1.0000 Uiso R
H331 H 0.6441 0.1271 0.0105 0.0410 1.0000 Uiso R
H311 H 0.7294 0.0895 0.0512 0.0341 1.0000 Uiso R
H431 H 0.8888 0.1312 0.1331 0.0409 1.0000 Uiso R
H441 H 0.9670 0.0986 0.1874 0.0512 1.0000 Uiso R
H451 H 0.9778 -0.0403 0.2253 0.0504 1.0000 Uiso R
H461 H 0.9073 -0.1479 0.2081 0.0438 1.0000 Uiso R
H471 H 0.8273 -0.1147 0.1541 0.0362 1.0000 Uiso R
H411 H 0.7992 0.0931 0.0984 0.0346 1.0000 Uiso R
H731 H 0.7801 0.4933 0.3702 0.0615 1.0000 Uiso R
H733 H 0.7721 0.5920 0.3509 0.0612 1.0000 Uiso R
H732 H 0.7278 0.5487 0.3911 0.0613 1.0000 Uiso R
H721 H 0.6511 0.5588 0.2690 0.0707 1.0000 Uiso R
H723 H 0.6984 0.6284 0.2866 0.0708 1.0000 Uiso R
H722 H 0.6522 0.5929 0.3276 0.0700 1.0000 Uiso R
H741 H 0.7314 0.4643 0.2394 0.0627 1.0000 Uiso R
H743 H 0.7790 0.5314 0.2591 0.0630 1.0000 Uiso R
H742 H 0.7793 0.4333 0.2796 0.0626 1.0000 Uiso R
H751 H 0.6590 0.4086 0.3025 0.0730 1.0000 Uiso R
H753 H 0.7089 0.3827 0.3440 0.0727 1.0000 Uiso R
H752 H 0.6568 0.4485 0.3619 0.0726 1.0000 Uiso R

loop_
_atom_site_aniso_label
_atom_site_aniso_U_11
_atom_site_aniso_U_22
_atom_site_aniso_U_33
_atom_site_aniso_U_23
_atom_site_aniso_U_13
_atom_site_aniso_U_12
N21 0.0316(8) 0.0342(9) 0.0187(7) -0.0035(6) -0.0020(6) -0.0005(7)
C22 0.0333(10) 0.0261(9) 0.0237(9) 0.0013(7) 0.0019(7) -0.0023(8)
C23 0.0413(12) 0.0370(11) 0.0296(10) -0.0056(9) 0.0060(9) -0.0038(9)
C24 0.0454(13) 0.0419(12) 0.0428(12) -0.0051(10) 0.0139(10) 0.0025(10)
C25 0.0342(11) 0.0471(13) 0.0523(14) 0.0032(11) 0.0074(10) 0.0076(10)
C26 0.0345(11) 0.0485(13) 0.0381(12) 0.0017(10) -0.0037(9) 0.0022(10)
C27 0.0359(11) 0.0359(11) 0.0265(9) -0.0018(8) -0.0010(8) 0.0018(8)
O2 0.0322(7) 0.0238(7) 0.0432(8) 0.0030(6) -0.0051(6) -0.0015(5)
O3 0.0379(8) 0.0437(8) 0.0197(6) -0.0017(6) -0.0039(6) -0.0056(6)
N31 0.0317(8) 0.0234(7) 0.0294(8) -0.0011(6) -0.0050(7) 0.0016(6)
C32 0.0272(9) 0.0298(9) 0.0239(9) 0.0001(7) 0.0012(7) 0.0003(7)
C33 0.0367(11) 0.0288(10) 0.0372(11) -0.0006(8) -0.0061(9) 0.0021(8)
C34 0.0420(13) 0.0427(13) 0.0545(14) -0.0033(11) -0.0171(11) 0.0074(10)
C35 0.0430(13) 0.0503(14) 0.0582(15) -0.0139(12) -0.0211(12) -0.0007(11)
C36 0.0460(13) 0.0393(12) 0.0535(14) -0.0165(11) -0.0114(11) 0.0018(10)
C37 0.0349(11) 0.0320(10) 0.0397(11) -0.0081(9) -0.0045(9) 0.0061(8)
N41 0.0340(9) 0.0230(8) 0.0305(8) 0.0011(6) -0.0067(7) 0.0008(6)
C42 0.0283(9) 0.0295(9) 0.0207(8) 0.0004(7) 0.0010(7) 0.0022(7)
C43 0.0337(10) 0.0329(10) 0.0357(10) 0.0039(8) -0.0029(8) -0.0029(8)
C44 0.0329(11) 0.0463(13) 0.0473(13) 0.0057(10) -0.0074(10) -0.0059(10)
C45 0.0311(11) 0.0529(14) 0.0403(12) 0.0087(10) -0.0063(9) 0.0043(10)
C46 0.0359(11) 0.0387(11) 0.0342(11) 0.0096(9) -0.0007(9) 0.0063(9)
C47 0.0320(10) 0.0309(10) 0.0277(9) 0.0025(8) 0.0010(8) 0.0011(8)
N51 0.0321(9) 0.0385(9) 0.0168(7) -0.0013(6) -0.0023(6) -0.0009(7)
C52 0.0260(9) 0.0363(10) 0.0244(9) -0.0024(8) -0.0004(7) 0.0052(8)
C53 0.0325(11) 0.0671(16) 0.0290(10) -0.0123(10) -0.0011(8) -0.0065(11)
C54 0.0334(12) 0.086(2) 0.0459(14) -0.0146(14) -0.0013(10) -0.0190(13)
C55 0.0296(11) 0.083(2) 0.0442(13) 0.0009(13) 0.0066(10) -0.0093(12)
C56 0.0335(11) 0.0640(15) 0.0287(10) -0.0034(10) 0.0055(8) 0.0056(10)
C57 0.0323(10) 0.0390(11) 0.0252(9) -0.0048(8) 0.0001(8) 0.0050(8)
N61 0.0330(9) 0.0546(11) 0.0238(8) 0.0132(8) -0.0059(7) -0.0047(8)
C62 0.0328(10) 0.0333(10) 0.0273(9) -0.0001(8) 0.0013(8) -0.0005(8)
C63 0.0416(12) 0.0487(14) 0.0440(13) 0.0138(11) 0.0066(10) 0.0039(10)
C64 0.0479(14) 0.0503(14) 0.0572(16) 0.0091(12) 0.0177(12) -0.0066(11)
C65 0.0371(12) 0.0603(16) 0.0543(15) -0.0118(12) 0.0091(11) -0.0134(11)
C66 0.0354(12) 0.0584(15) 0.0372(12) -0.0095(10) -0.0065(9) -0.0038(10)
C67 0.0358(11) 0.0391(11) 0.0270(9) -0.0021(8) -0.0040(8) -0.0036(9)
C2 0.0257(9) 0.0245(9) 0.0238(8) 0.0009(7) 0.0021(7) 0.0001(7)
C3 0.0314(10) 0.0269(9) 0.0227(9) 0.0003(7) -0.0014(7) 0.0027(7)
N11 0.0327(8) 0.0304(8) 0.0168(7) 0.0011(6) -0.0021(6) 0.0002(7)
C12 0.0264(9) 0.0264(9) 0.0221(8) -0.0001(7) -0.0029(7) -0.0050(7)
C13 0.0302(10) 0.0377(11) 0.0238(9) 0.0057(8) -0.0033(7) -0.0005(8)
C14 0.0290(10) 0.0427(12) 0.0361(11) 0.0044(9) -0.0056(8) 0.0056(9)
C15 0.0280(10) 0.0507(13) 0.0342(11) -0.0046(10) 0.0017(8) 0.0022(9)
C16 0.0311(10) 0.0495(12) 0.0239(9) 0.0008(9) 0.0016(8) -0.0057(9)
C17 0.0306(10) 0.0328(10) 0.0235(9) 0.0041(8) -0.0026(7) -0.0044(8)
N71 0.0373(9) 0.0259(8) 0.0339(9) 0.0036(7) -0.0055(7) 0.0003(7)
C72 0.0510(14) 0.0380(12) 0.0537(14) 0.0087(11) -0.0076(11) 0.0124(11)
C73 0.0480(13) 0.0416(12) 0.0341(11) -0.0062(9) -0.0064(10) 0.0003(10)
C74 0.0473(13) 0.0440(12) 0.0345(11) -0.0057(10) -0.0034(10) 0.0020(10)
C75 0.0551(15) 0.0342(12) 0.0559(15) 0.0109(11) -0.0028(12) -0.0089(10)
C81 0.087(3) 0.060(2) 0.103(3) -0.0234(19) 0.033(2) -0.0122(18)
Cl82 0.0528(4) 0.1005(6) 0.0537(4) -0.0147(4) 0.0061(3) 0.0081(4)
Cl83 0.0609(4) 0.0597(4) 0.0628(4) -0.0010(3) 0.0161(3) -0.0049(3)
O1 0.0367(7) 0.0354(7) 0.0192(6) 0.0001(5) -0.0033(5) 0.0064(6)
C1 0.0312(9) 0.0215(8) 0.0217(8) -0.0003(7) -0.0007(7) -0.0025(7)
F1 0.0510(7) 0.0254(6) 0.0188(5) -0.0012(4) -0.0043(5) 0.0012(5)

loop_
_atom_type_symbol
_atom_type_scat_dispersion_real
_atom_type_scat_dispersion_imag
_atom_type_scat_Cromer_Mann_a1
_atom_type_scat_Cromer_Mann_b1
_atom_type_scat_Cromer_Mann_a2
_atom_type_scat_Cromer_Mann_b2
_atom_type_scat_Cromer_Mann_a3
_atom_type_scat_Cromer_Mann_b3
_atom_type_scat_Cromer_Mann_a4
_atom_type_scat_Cromer_Mann_b4
_atom_type_scat_Cromer_Mann_c
_atom_type_scat_source
C 0.0181 0.0091 2.3100 20.8439 1.0200 10.2075 1.5886 0.5687 0.8650 51.6512 0.2156 'International Tables Vol C 4.2.6.8 and 6.1.1.4'
N 0.0311 0.0180 12.2126 0.0057 3.1322 9.8933 2.0125 28.9975 1.1663 0.5826 -11.5290 'International Tables Vol C 4.2.6.8 and 6.1.1.4'
O 0.0492 0.0322 3.0485 13.2771 2.2868 5.7011 1.5463 0.3239 0.8670 32.9089 0.2508 'International Tables Vol C 4.2.6.8 and 6.1.1.4'
F 0.0727 0.0534 3.5392 10.2825 2.6412 4.2944 1.5170 0.2615 1.0243 26.1476 0.2776 'International Tables Vol C 4.2.6.8 and 6.1.1.4'
H 0.0000 0.0000 0.4930 10.5109 0.3229 26.1257 0.1402 3.1424 0.0408 57.7998 0.0030 'International Tables Vol C 4.2.6.8 and 6.1.1.4'
Cl 0.3639 0.7018 11.4604 0.0104 7.1964 1.1662 6.2556 18.5194 1.6455 47.7784 -9.5574 'International Tables Vol C 4.2.6.8 and 6.1.1.4'

loop_
_geom_angle_atom_site_label_1
_geom_angle_atom_site_label_2
_geom_angle_atom_site_label_3
_geom_angle
_geom_angle_publ_flag
C22 N21 C1 126.98(16) yes
C22 N21 H211 116.2 no
C1 N21 H211 116.2 no
N21 C22 C23 117.23(18) yes
N21 C22 C27 123.83(18) yes
C23 C22 C27 118.9(2) yes
C22 C23 C24 120.4(2) yes
C22 C23 H231 120.2 no
C24 C23 H231 119.4 no
C23 C24 C25 120.6(2) yes
C23 C24 H241 118.9 no
C25 C24 H241 120.5 no
C24 C25 C26 119.2(2) yes
C24 C25 H251 119.5 no
C26 C25 H251 121.3 no
C25 C26 C27 120.9(2) yes
C25 C26 H261 120.5 no
C27 C26 H261 118.6 no
C22 C27 C26 120.0(2) yes
C22 C27 H271 120.3 no
C26 C27 H271 119.6 no
C32 N31 C2 128.33(17) yes
C32 N31 H311 116.2 no
C2 N31 H311 115.4 no
N31 C32 C33 116.10(18) yes
N31 C32 C37 124.49(18) yes
C33 C32 C37 119.40(19) yes
C32 C33 C34 120.2(2) yes
C32 C33 H331 119.4 no
C34 C33 H331 120.4 no
C33 C34 C35 120.3(2) yes
C33 C34 H341 118.7 no
C35 C34 H341 121.0 no
C34 C35 C36 119.6(2) yes
C34 C35 H351 120.4 no
C36 C35 H351 120.0 no
C35 C36 C37 121.0(2) yes
C35 C36 H361 118.2 no
C37 C36 H361 120.8 no
C36 C37 C32 119.5(2) yes
C36 C37 H371 120.3 no
C32 C37 H371 120.3 no
C42 N41 C2 127.91(16) yes
C42 N41 H411 116.9 no
C2 N41 H411 115.1 no
N41 C42 C43 116.43(17) yes
N41 C42 C47 124.21(18) yes
C43 C42 C47 119.35(18) yes
C42 C43 C44 120.3(2) yes
C42 C43 H431 119.9 no
C44 C43 H431 119.8 no
C43 C44 C45 120.8(2) yes
C43 C44 H441 118.9 no
C45 C44 H441 120.3 no
C44 C45 C46 119.0(2) yes
C44 C45 H451 120.6 no
C46 C45 H451 120.4 no
C45 C46 C47 121.1(2) yes
C45 C46 H461 120.3 no
C47 C46 H461 118.6 no
C46 C47 C42 119.4(2) yes
C46 C47 H471 120.7 no
C42 C47 H471 119.9 no
C52 N51 C3 126.48(16) yes
C52 N51 H511 116.1 no
C3 N51 H511 115.7 no
N51 C52 C53 117.62(18) yes
N51 C52 C57 123.70(19) yes
C53 C52 C57 118.7(2) yes
C52 C53 C54 120.5(2) yes
C52 C53 H531 120.6 no
C54 C53 H531 118.9 no
C53 C54 C55 120.7(2) yes
C53 C54 H541 118.3 no
C55 C54 H541 121.0 no
C54 C55 C56 119.0(2) yes
C54 C55 H551 120.4 no
C56 C55 H551 120.6 no
C55 C56 C57 121.0(2) yes
C55 C56 H561 119.8 no
C57 C56 H561 119.2 no
C52 C57 C56 120.0(2) yes
C52 C57 H571 118.9 no
C56 C57 H571 121.1 no
C62 N61 C3 127.20(17) yes
C62 N61 H611 116.1 no
C3 N61 H611 116.1 no
N61 C62 C63 117.6(2) yes
N61 C62 C67 123.13(19) yes
C63 C62 C67 119.2(2) yes
C62 C63 C64 120.6(2) yes
C62 C63 H631 120.0 no
C64 C63 H631 119.4 no
C63 C64 C65 120.6(2) yes
C63 C64 H641 119.7 no
C65 C64 H641 119.7 no
C64 C65 C66 119.1(2) yes
C64 C65 H651 118.7 no
C66 C65 H651 122.1 no
C65 C66 C67 121.3(2) yes
C65 C66 H661 119.8 no
C67 C66 H661 118.8 no
C62 C67 C66 119.1(2) yes
C62 C67 H671 120.4 no
C66 C67 H671 120.4 no
N41 C2 N31 110.72(16) yes
N41 C2 O2 124.57(18) yes
N31 C2 O2 124.71(18) yes
N61 C3 N51 111.77(16) yes
N61 C3 O3 123.55(19) yes
N51 C3 O3 124.68(18) yes
C12 N11 C1 126.17(15) yes
C12 N11 H111 117.4 no
C1 N11 H111 115.2 no
N11 C12 C13 117.55(17) yes
N11 C12 C17 123.66(18) yes
C13 C12 C17 118.77(18) yes
C12 C13 C14 120.84(18) yes
C12 C13 H131 118.7 no
C14 C13 H131 120.5 no
C13 C14 C15 120.2(2) yes
C13 C14 H141 119.9 no
C15 C14 H141 119.8 no
C14 C15 C16 119.3(2) yes
C14 C15 H151 120.1 no
C16 C15 H151 120.7 no
C15 C16 C17 121.22(19) yes
C15 C16 H161 120.0 no
C17 C16 H161 118.8 no
C12 C17 C16 119.72(19) yes
C12 C17 H171 120.2 no
C16 C17 H171 120.1 no
C72 N71 C73 109.52(18) yes
C72 N71 C74 109.43(18) yes
C73 N71 C74 109.68(18) yes
C72 N71 C75 109.70(19) yes
C73 N71 C75 109.17(18) yes
C74 N71 C75 109.33(19) yes
N71 C72 H721 110.7 no
N71 C72 H723 109.1 no
H721 C72 H723 110.2 no
N71 C72 H722 107.8 no
H721 C72 H722 107.9 no
H723 C72 H722 111.1 no
N71 C73 H731 107.7 no
N71 C73 H733 108.2 no
H731 C73 H733 112.0 no
N71 C73 H732 107.7 no
H731 C73 H732 110.1 no
H733 C73 H732 110.9 no
N71 C74 H741 108.6 no
N71 C74 H743 109.4 no
H741 C74 H743 110.6 no
N71 C74 H742 109.0 no
H741 C74 H742 108.7 no
H743 C74 H742 110.5 no
N71 C75 H751 108.5 no
N71 C75 H753 108.9 no
H751 C75 H753 110.2 no
N71 C75 H752 106.3 no
H751 C75 H752 110.1 no
H753 C75 H752 112.7 no
Cl82 C81 Cl83 112.4(2) yes
Cl82 C81 H812 107.3 no
Cl83 C81 H812 108.2 no
Cl82 C81 H811 107.6 no
Cl83 C81 H811 110.0 no
H812 C81 H811 111.4 no
N21 C1 N11 112.18(16) yes
N21 C1 O1 123.30(18) yes
N11 C1 O1 124.53(17) yes

loop_
_geom_bond_atom_site_label_1
_geom_bond_atom_site_label_2
_geom_bond_distance
_geom_bond_publ_flag
N21 C22 1.408(3) yes
N21 C1 1.374(2) yes
N21 H211 0.840 no
C22 C23 1.403(3) yes
C22 C27 1.393(3) yes
C23 C24 1.383(3) yes
C23 H231 0.932 no
C24 C25 1.382(4) yes
C24 H241 0.944 no
C25 C26 1.388(3) yes
C25 H251 0.914 no
C26 C27 1.388(3) yes
C26 H261 0.929 no
C27 H271 0.936 no
O2 C2 1.228(2) yes
O3 C3 1.229(2) yes
N31 C32 1.401(3) yes
N31 C2 1.367(2) yes
N31 H311 0.851 no
C32 C33 1.393(3) yes
C32 C37 1.389(3) yes
C33 C34 1.383(3) yes
C33 H331 0.944 no
C34 C35 1.380(4) yes
C34 H341 0.932 no
C35 C36 1.374(4) yes
C35 H351 0.931 no
C36 C37 1.390(3) yes
C36 H361 0.930 no
C37 H371 0.913 no
N41 C42 1.407(2) yes
N41 C2 1.376(2) yes
N41 H411 0.864 no
C42 C43 1.397(3) yes
C42 C47 1.391(3) yes
C43 C44 1.384(3) yes
C43 H431 0.933 no
C44 C45 1.380(3) yes
C44 H441 0.921 no
C45 C46 1.387(3) yes
C45 H451 0.932 no
C46 C47 1.394(3) yes
C46 H461 0.948 no
C47 H471 0.925 no
N51 C52 1.402(3) yes
N51 C3 1.364(3) yes
N51 H511 0.833 no
C52 C53 1.394(3) yes
C52 C57 1.396(3) yes
C53 C54 1.379(4) yes
C53 H531 0.917 no
C54 C55 1.387(4) yes
C54 H541 0.938 no
C55 C56 1.376(4) yes
C55 H551 0.929 no
C56 C57 1.387(3) yes
C56 H561 0.940 no
C57 H571 0.920 no
N61 C62 1.401(3) yes
N61 C3 1.370(3) yes
N61 H611 0.840 no
C62 C63 1.394(3) yes
C62 C67 1.394(3) yes
C63 C64 1.379(4) yes
C63 H631 0.930 no
C64 C65 1.372(4) yes
C64 H641 0.930 no
C65 C66 1.386(4) yes
C65 H651 0.961 no
C66 C67 1.387(3) yes
C66 H661 0.938 no
C67 H671 0.942 no
N11 C12 1.408(3) yes
N11 C1 1.366(3) yes
N11 H111 0.860 no
C12 C13 1.398(3) yes
C12 C17 1.397(3) yes
C13 C14 1.388(3) yes
C13 H131 0.932 no
C14 C15 1.389(3) yes
C14 H141 0.922 no
C15 C16 1.380(3) yes
C15 H151 0.932 no
C16 C17 1.395(3) yes
C16 H161 0.931 no
C17 H171 0.956 no
N71 C72 1.490(3) yes
N71 C73 1.495(3) yes
N71 C74 1.497(3) yes
N71 C75 1.491(3) yes
C72 H721 0.964 no
C72 H723 0.954 no
C72 H722 0.939 no
C73 H731 0.951 no
C73 H733 0.958 no
C73 H732 0.941 no
C74 H741 0.952 no
C74 H743 0.956 no
C74 H742 0.959 no
C75 H751 0.964 no
C75 H753 0.968 no
C75 H752 0.973 no
C81 Cl82 1.774(4) yes
C81 Cl83 1.734(4) yes
C81 H812 0.977 no
C81 H811 0.991 no
O1 C1 1.229(2) yes

loop_
_geom_hbond_atom_site_label_D
_geom_hbond_atom_site_label_H
_geom_hbond_atom_site_label_A
_geom_hbond_site_symmetry_A
_geom_hbond_angle_DHA
_geom_hbond_distance_DH
_geom_hbond_distance_HA
_geom_hbond_distance_DA
_geom_hbond_publ_flag
N61 H611 O2 8_655 145.95 0.840 2.360 3.092(3) yes
C72 H723 O3 8_655 145.94 0.954 2.382 3.217(3) yes
C75 H753 O1 3_555 138.25 0.968 2.393 3.181(3) yes
